data_1574856
loop_
_publ_author_name
'Chen, Zhao'
'Zou, Yijie'
'Yin, Ya'
'Deng, Diandian'
'Yang, Yue'
'Fan, Congbin'
'Pu, Shouzhi'
'Liu, Gang'

_publ_section_title
;
 Molecular engineering of bis(triphenylamine)-modified fluorene
 luminophore for immensely enriching anisotropic force-triggered
 high-contrast tricolor fluorescent molecular switches library.
;
_journal_issue 27
_journal_name_full 'Chemical science'
_journal_page_first 12293
_journal_page_last 12302
_journal_paper_doi 10.1039/d5sc02314a
_journal_volume 16
_journal_year 2025
_chemical_formula_moiety 'C62 H42 N4 O4'
_chemical_formula_sum 'C62 H42 N4 O4'
_chemical_formula_weight 906.99
_space_group_crystal_system monoclinic
_space_group_IT_number 14
_space_group_name_Hall '-P 2ybc'
_space_group_name_H-M_alt 'P 1 21/c 1'
_atom_sites_solution_hydrogens geom
_atom_sites_solution_primary dual
_audit_creation_date 2025-03-18
_audit_creation_method
;
Olex2 1.3
(compiled 2020.11.12 svn.r5f609507 for OlexSys, GUI svn.r6403)
;
_audit_update_record
;
2025-03-20 deposited with the CCDC.	2025-06-09 downloaded from the CCDC.
;
_cell_angle_alpha 90
_cell_angle_beta 93.9790(10)
_cell_angle_gamma 90
_cell_formula_units_Z 4
_cell_length_a 23.7964(7)
_cell_length_b 14.8763(3)
_cell_length_c 14.0068(4)
_cell_measurement_reflns_used 9985
_cell_measurement_temperature 272(2)
_cell_measurement_theta_max 24.57
_cell_measurement_theta_min 2.22
_cell_volume 4946.5(2)
_computing_cell_refinement 'SAINT V8.40B (?, 2016)'
_computing_data_collection 'Bruker SMART'
_computing_data_reduction 'SAINT V8.40B (?, 2016)'
_computing_molecular_graphics 'Olex2 1.3 (Dolomanov et al., 2009)'
_computing_publication_material 'Olex2 1.3 (Dolomanov et al., 2009)'
_computing_structure_refinement 'XL  (Sheldrick, 2008)'
_computing_structure_solution 'Bruker SHELXTL'
_diffrn_ambient_temperature 272.0
_diffrn_measured_fraction_theta_full 0.999
_diffrn_measured_fraction_theta_max 0.999
_diffrn_measurement_device_type 'CCD area detector'
_diffrn_measurement_method 'phi and omega scans'
_diffrn_radiation_monochromator graphite
_diffrn_radiation_type MoK\a
_diffrn_radiation_wavelength 0.71073
_diffrn_reflns_av_R_equivalents 0.0569
_diffrn_reflns_av_unetI/netI 0.0444
_diffrn_reflns_Laue_measured_fraction_full 0.999
_diffrn_reflns_Laue_measured_fraction_max 0.999
_diffrn_reflns_limit_h_max 31
_diffrn_reflns_limit_h_min -31
_diffrn_reflns_limit_k_max 17
_diffrn_reflns_limit_k_min -19
_diffrn_reflns_limit_l_max 18
_diffrn_reflns_limit_l_min -18
_diffrn_reflns_number 61569
_diffrn_reflns_point_group_measured_fraction_full 0.999
_diffrn_reflns_point_group_measured_fraction_max 0.999
_diffrn_reflns_theta_full 25.242
_diffrn_reflns_theta_max 28.298
_diffrn_reflns_theta_min 2.136
_diffrn_source_current 1.4
_diffrn_source_power 0.07
_diffrn_source_voltage 50.0
_exptl_absorpt_coefficient_mu 0.077
_exptl_absorpt_correction_T_max 0.7457
_exptl_absorpt_correction_T_min 0.6982
_exptl_absorpt_correction_type none
_exptl_absorpt_process_details
;
SADABS-2016/2 (Bruker,2016/2) was used for absorption correction.
wR2(int) was 0.1400 before and 0.0704 after correction.
The Ratio of minimum to maximum transmission is 0.9363.
The \l/2 correction factor is Not present.
;
_exptl_crystal_colour 'clear whiteish colourless'
_exptl_crystal_colour_lustre clear
_exptl_crystal_colour_modifier whiteish
_exptl_crystal_colour_primary colourless
_exptl_crystal_density_diffrn 1.218
_exptl_crystal_description block
_exptl_crystal_F_000 1896
_exptl_crystal_size_max 0.23
_exptl_crystal_size_mid 0.22
_exptl_crystal_size_min 0.2
_refine_diff_density_max 0.464
_refine_diff_density_min -0.320
_refine_diff_density_rms 0.037
_refine_ls_extinction_method none
_refine_ls_goodness_of_fit_ref 1.092
_refine_ls_hydrogen_treatment constr
_refine_ls_matrix_type full
_refine_ls_number_parameters 631
_refine_ls_number_reflns 12290
_refine_ls_number_restraints 0
_refine_ls_restrained_S_all 1.092
_refine_ls_R_factor_all 0.0936
_refine_ls_R_factor_gt 0.0595
_refine_ls_shift/su_max 0.000
_refine_ls_shift/su_mean 0.000
_refine_ls_structure_factor_coef Fsqd
_refine_ls_weighting_details 'w=1/[\s^2^(Fo^2^)+(0.0937P)^2^+0.1625P] where P=(Fo^2^+2Fc^2^)/3'
_refine_ls_weighting_scheme calc
_refine_ls_wR_factor_gt 0.1705
_refine_ls_wR_factor_ref 0.1909
_reflns_Friedel_coverage 0.000
_reflns_number_gt 7376
_reflns_number_total 12290
_reflns_threshold_expression 'I > 2\s(I)'
_cod_data_source_file d5sc02314a2.cif
_cod_data_source_block 2_CCDC1
_cod_depositor_comments 'Adding full bibliography for 1574855--1574856.cif.'
_cod_database_code 1574856
_shelx_shelxl_version_number 2014/7
_shelx_space_group_comment
;
The symmetry employed for this shelxl refinement is uniquely defined
by the following loop, which should always be used as a source of
symmetry information in preference to the above space-group names.
They are only intended as comments.
;
_shelx_estimated_absorpt_t_max 0.985
_shelx_estimated_absorpt_t_min 0.983
_olex2_refinement_description
;
1. Fixed Uiso
 At 1.2 times of:
  All C(H) groups
2.a Aromatic/amide H refined with riding coordinates:
 C55(H55), C40(H40), C37(H37), C17(H17), C15(H15), C53(H53), C22(H22),
 C42(H42), C14(H14), C21(H21), C52(H52), C43(H43), C36(H36), C25(H25), C46(H46),
  C49(H49), C33(H33), C18(H18), C35(H35), C1(H1), C24(H24), C5(H5), C48(H48),
 C58(H58), C47(H47), C8(H8), C34(H34), C12(H12), C27(H27), C31(H31), C2(H2),
 C4(H4), C59(H59), C3(H3), C60(H60), C61(H61), C11(H11), C9(H9), C28(H28),
 C29(H29), C10(H10), C30(H30)
;
_smtbx_masks_void_probe_radius 1.2
_smtbx_masks_void_truncation_radius 1.2
_olex2_submission_special_instructions 'No special instructions were received'

loop_
_space_group_symop_operation_xyz
'x, y, z'
'-x, y+1/2, -z+1/2'
'-x, -y, -z'
'x, -y-1/2, z-1/2'

loop_
_atom_site_label
_atom_site_type_symbol
_atom_site_fract_x
_atom_site_fract_y
_atom_site_fract_z
_atom_site_U_iso_or_equiv
_atom_site_adp_type
_atom_site_occupancy
_atom_site_site_symmetry_order
_atom_site_calc_flag
_atom_site_refinement_flags_posn
_atom_site_refinement_flags_adp
_atom_site_refinement_flags_occupancy
_atom_site_disorder_assembly
_atom_site_disorder_group
N2 N 0.82904(7) 0.81910(10) 0.52996(14) 0.0621(5) Uani 1 1 d . . . . .
N1 N 0.86524(8) 0.26009(11) 0.21130(14) 0.0664(5) Uani 1 1 d . . . . .
C38 C 0.65931(7) 0.50251(9) 0.37040(12) 0.0400(4) Uani 1 1 d . . . . .
N4 N 0.63496(9) 0.73843(13) 0.66155(14) 0.0688(5) Uani 1 1 d . . . . .
C39 C 0.62408(7) 0.42574(10) 0.33291(12) 0.0415(4) Uani 1 1 d . . . . .
C19 C 0.71594(7) 0.50970(10) 0.37143(12) 0.0412(4) Uani 1 1 d . . . . .
C16 C 0.75267(7) 0.44093(10) 0.33009(12) 0.0415(4) Uani 1 1 d . . . . .
C56 C 0.61873(7) 0.56864(10) 0.40552(12) 0.0408(4) Uani 1 1 d . . . . .
N3 N 0.63711(11) 0.25858(14) 0.07199(15) 0.0787(6) Uani 1 1 d . . . . .
C20 C 0.74667(7) 0.58978(10) 0.41288(13) 0.0425(4) Uani 1 1 d . . . . .
C51 C 0.56417(7) 0.53414(11) 0.38952(13) 0.0462(4) Uani 1 1 d . . . . .
C44 C 0.56750(7) 0.44524(10) 0.34553(13) 0.0451(4) Uani 1 1 d . . . . .
O1 O 0.59806(11) 0.30995(12) 0.05886(15) 0.1030(6) Uani 1 1 d . . . . .
C55 C 0.62591(7) 0.65357(10) 0.44689(13) 0.0449(4) Uani 1 1 d . . . . .
H55 H 0.6619 0.6774 0.4584 0.054 Uiso 1 1 calc R U . . .
C54 C 0.57905(8) 0.70248(11) 0.47080(13) 0.0480(4) Uani 1 1 d . . . . .
C41 C 0.59554(8) 0.28335(10) 0.26487(13) 0.0468(4) Uani 1 1 d . . . . .
C40 C 0.63797(7) 0.34397(10) 0.29244(13) 0.0443(4) Uani 1 1 d . . . . .
H40 H 0.6754 0.3300 0.2839 0.053 Uiso 1 1 calc R U . . .
C45 C 0.61072(7) 0.19388(11) 0.22467(14) 0.0480(4) Uani 1 1 d . . . . .
C32 C 0.80761(8) 0.90542(11) 0.50123(14) 0.0520(4) Uani 1 1 d . . . . .
C50 C 0.63191(8) 0.18228(11) 0.13572(15) 0.0528(5) Uani 1 1 d . . . . .
C23 C 0.80202(8) 0.74130(11) 0.49077(15) 0.0522(4) Uani 1 1 d . . . . .
C57 C 0.58513(8) 0.79452(11) 0.51285(15) 0.0506(4) Uani 1 1 d . . . . .
C6 C 0.85898(9) 0.16555(12) 0.22087(14) 0.0559(5) Uani 1 1 d . . . . .
C13 C 0.82579(8) 0.31914(12) 0.25143(14) 0.0527(4) Uani 1 1 d . . . . .
C26 C 0.86788(8) 0.81206(12) 0.61034(16) 0.0565(5) Uani 1 1 d . . . . .
C37 C 0.84488(9) 0.97387(12) 0.48350(15) 0.0577(5) Uani 1 1 d . . . . .
H37 H 0.8835 0.9633 0.4900 0.069 Uiso 1 1 calc R U . . .
C7 C 0.90315(8) 0.29468(14) 0.14763(17) 0.0610(5) Uani 1 1 d . . . . .
C17 C 0.76051(8) 0.44151(12) 0.23351(14) 0.0549(5) Uani 1 1 d . . . . .
H17 H 0.7413 0.4833 0.1940 0.066 Uiso 1 1 calc R U . . .
C62 C 0.61203(8) 0.81238(12) 0.60169(16) 0.0566(5) Uani 1 1 d . . . . .
C15 C 0.78130(9) 0.37661(12) 0.38682(15) 0.0569(5) Uani 1 1 d . . . . .
H15 H 0.7762 0.3744 0.4520 0.068 Uiso 1 1 calc R U . . .
C53 C 0.52516(8) 0.66717(12) 0.45300(16) 0.0588(5) Uani 1 1 d . . . . .
H53 H 0.4940 0.7004 0.4684 0.071 Uiso 1 1 calc R U . . .
C22 C 0.78922(9) 0.67012(13) 0.54796(15) 0.0608(5) Uani 1 1 d . . . . .
H22 H 0.7987 0.6726 0.6134 0.073 Uiso 1 1 calc R U . . .
C42 C 0.53965(8) 0.30331(12) 0.27907(16) 0.0589(5) Uani 1 1 d . . . . .
H42 H 0.5116 0.2617 0.2616 0.071 Uiso 1 1 calc R U . . .
C14 C 0.81720(9) 0.31598(13) 0.34748(15) 0.0607(5) Uani 1 1 d . . . . .
H14 H 0.8356 0.2729 0.3862 0.073 Uiso 1 1 calc R U . . .
C21 C 0.76230(9) 0.59477(12) 0.50874(15) 0.0587(5) Uani 1 1 d . . . . .
H21 H 0.7547 0.5467 0.5482 0.070 Uiso 1 1 calc R U . . .
C52 C 0.51788(8) 0.58295(12) 0.41265(16) 0.0597(5) Uani 1 1 d . . . . .
H52 H 0.4819 0.5593 0.4011 0.072 Uiso 1 1 calc R U . . .
C43 C 0.52546(8) 0.38428(12) 0.31891(16) 0.0592(5) Uani 1 1 d . . . . .
H43 H 0.4880 0.3977 0.3278 0.071 Uiso 1 1 calc R U . . .
C36 C 0.82493(11) 1.05760(13) 0.45626(15) 0.0653(6) Uani 1 1 d . . . . .
H36 H 0.8502 1.1034 0.4449 0.078 Uiso 1 1 calc R U . . .
C25 C 0.75994(10) 0.66117(12) 0.35568(15) 0.0631(5) Uani 1 1 d . . . . .
H25 H 0.7503 0.6589 0.2902 0.076 Uiso 1 1 calc R U . . .
C46 C 0.60596(10) 0.11685(12) 0.27936(16) 0.0648(5) Uani 1 1 d . . . . .
H46 H 0.5926 0.1214 0.3400 0.078 Uiso 1 1 calc R U . . .
C49 C 0.64784(9) 0.09941(13) 0.10232(17) 0.0671(6) Uani 1 1 d . . . . .
H49 H 0.6628 0.0943 0.0430 0.080 Uiso 1 1 calc R U . . .
C33 C 0.75077(9) 0.92217(14) 0.49118(17) 0.0661(6) Uani 1 1 d . . . . .
H33 H 0.7253 0.8768 0.5033 0.079 Uiso 1 1 calc R U . . .
C18 C 0.79650(9) 0.38094(14) 0.19451(15) 0.0615(5) Uani 1 1 d . . . . .
H18 H 0.8010 0.3820 0.1291 0.074 Uiso 1 1 calc R U . . .
C35 C 0.76834(11) 1.07413(14) 0.44572(16) 0.0687(6) Uani 1 1 d . . . . .
H35 H 0.7552 1.1307 0.4270 0.082 Uiso 1 1 calc R U . . .
C1 C 0.80674(10) 0.12554(15) 0.21140(16) 0.0668(6) Uani 1 1 d . . . . .
H1 H 0.7746 0.1603 0.1986 0.080 Uiso 1 1 calc R U . . .
C24 C 0.78730(10) 0.73594(13) 0.39435(16) 0.0686(6) Uani 1 1 d . . . . .
H24 H 0.7959 0.7833 0.3546 0.082 Uiso 1 1 calc R U . . .
O3 O 0.60513(10) 0.68638(16) 0.6919(2) 0.1444(11) Uani 1 1 d . . . . .
C5 C 0.90624(10) 0.11238(14) 0.24021(18) 0.0683(6) Uani 1 1 d . . . . .
H5 H 0.9417 0.1387 0.2485 0.082 Uiso 1 1 calc R U . . .
C48 C 0.64136(10) 0.02507(13) 0.15751(19) 0.0703(6) Uani 1 1 d . . . . .
H48 H 0.6510 -0.0313 0.1352 0.084 Uiso 1 1 calc R U . . .
C58 C 0.56335(10) 0.86824(13) 0.46308(18) 0.0690(6) Uani 1 1 d . . . . .
H58 H 0.5447 0.8600 0.4032 0.083 Uiso 1 1 calc R U . . .
C47 C 0.62072(11) 0.03356(13) 0.24551(19) 0.0725(6) Uani 1 1 d . . . . .
H47 H 0.6165 -0.0172 0.2831 0.087 Uiso 1 1 calc R U . . .
C8 C 0.91634(10) 0.24620(17) 0.06726(17) 0.0717(6) Uani 1 1 d . . . . .
H8 H 0.8996 0.1906 0.0549 0.086 Uiso 1 1 calc R U . . .
C34 C 0.73119(10) 1.00666(16) 0.46299(18) 0.0741(6) Uani 1 1 d . . . . .
H34 H 0.6926 1.0175 0.4558 0.089 Uiso 1 1 calc R U . . .
C12 C 0.92842(10) 0.37698(16) 0.1645(2) 0.0765(7) Uani 1 1 d . . . . .
H12 H 0.9203 0.4103 0.2180 0.092 Uiso 1 1 calc R U . . .
O4 O 0.68521(11) 0.7316(2) 0.6737(2) 0.1454(10) Uani 1 1 d . . . . .
C27 C 0.90738(9) 0.74332(16) 0.6152(2) 0.0799(7) Uani 1 1 d . . . . .
H27 H 0.9092 0.7038 0.5640 0.096 Uiso 1 1 calc R U . . .
C31 C 0.86747(11) 0.87087(17) 0.68520(19) 0.0815(7) Uani 1 1 d . . . . .
H31 H 0.8421 0.9185 0.6825 0.098 Uiso 1 1 calc R U . . .
C2 C 0.80229(12) 0.03197(17) 0.22121(19) 0.0816(7) Uani 1 1 d . . . . .
H2 H 0.7670 0.0048 0.2162 0.098 Uiso 1 1 calc R U . . .
C4 C 0.90067(12) 0.02043(16) 0.2471(2) 0.0819(7) Uani 1 1 d . . . . .
H4 H 0.9326 -0.0151 0.2582 0.098 Uiso 1 1 calc R U . . .
C59 C 0.56878(12) 0.95504(14) 0.5010(2) 0.0818(7) Uani 1 1 d . . . . .
H59 H 0.5540 1.0037 0.4658 0.098 Uiso 1 1 calc R U . . .
O2 O 0.68105(13) 0.26445(18) 0.0321(2) 0.1590(12) Uani 1 1 d . . . . .
C3 C 0.84901(14) -0.01898(16) 0.23787(19) 0.0839(7) Uani 1 1 d . . . . .
H3 H 0.8458 -0.0811 0.2430 0.101 Uiso 1 1 calc R U . . .
C60 C 0.59551(13) 0.96891(15) 0.5891(2) 0.0888(8) Uani 1 1 d . . . . .
H60 H 0.5984 1.0267 0.6144 0.107 Uiso 1 1 calc R U . . .
C61 C 0.61789(12) 0.89795(14) 0.6399(2) 0.0806(7) Uani 1 1 d . . . . .
H61 H 0.6368 0.9068 0.6995 0.097 Uiso 1 1 calc R U . . .
C11 C 0.96619(12) 0.4104(2) 0.1013(3) 0.1008(10) Uani 1 1 d . . . . .
H11 H 0.9829 0.4663 0.1122 0.121 Uiso 1 1 calc R U . . .
C9 C 0.95376(12) 0.2794(2) 0.0061(2) 0.0947(9) Uani 1 1 d . . . . .
H9 H 0.9621 0.2460 -0.0473 0.114 Uiso 1 1 calc R U . . .
C28 C 0.94403(11) 0.7329(2) 0.6952(3) 0.1007(10) Uani 1 1 d . . . . .
H28 H 0.9700 0.6860 0.6981 0.121 Uiso 1 1 calc R U . . .
C29 C 0.94222(13) 0.7913(3) 0.7697(3) 0.1060(11) Uani 1 1 d . . . . .
H29 H 0.9667 0.7842 0.8239 0.127 Uiso 1 1 calc R U . . .
C10 C 0.97860(12) 0.3596(3) 0.0223(3) 0.1089(11) Uani 1 1 d . . . . .
H10 H 1.0041 0.3812 -0.0195 0.131 Uiso 1 1 calc R U . . .
C30 C 0.90435(15) 0.8603(3) 0.7646(2) 0.1095(10) Uani 1 1 d . . . . .
H30 H 0.9034 0.9005 0.8153 0.131 Uiso 1 1 calc R U . . .

loop_
_atom_site_aniso_label
_atom_site_aniso_U_11
_atom_site_aniso_U_22
_atom_site_aniso_U_33
_atom_site_aniso_U_23
_atom_site_aniso_U_13
_atom_site_aniso_U_12
N2 0.0682(11) 0.0377(7) 0.0769(12) -0.0002(7) -0.0211(9) -0.0107(7)
N1 0.0731(11) 0.0514(9) 0.0786(12) 0.0067(8) 0.0325(10) 0.0156(8)
C38 0.0470(9) 0.0303(7) 0.0422(9) -0.0024(6) 0.0003(7) -0.0009(6)
N4 0.0715(13) 0.0629(11) 0.0695(12) -0.0107(9) -0.0134(10) -0.0079(9)
C39 0.0477(9) 0.0357(8) 0.0408(9) -0.0036(6) 0.0004(7) -0.0019(6)
C19 0.0485(10) 0.0328(7) 0.0420(9) -0.0004(6) 0.0005(7) -0.0004(6)
C16 0.0415(9) 0.0358(7) 0.0470(10) -0.0011(7) 0.0019(7) -0.0018(6)
C56 0.0458(9) 0.0335(7) 0.0426(9) -0.0033(6) -0.0006(7) 0.0008(6)
N3 0.1073(17) 0.0594(11) 0.0723(13) -0.0089(10) 0.0270(12) -0.0266(11)
C20 0.0419(9) 0.0353(7) 0.0503(10) -0.0017(7) 0.0025(7) -0.0033(6)
C51 0.0474(10) 0.0384(8) 0.0521(10) -0.0091(7) -0.0014(8) 0.0006(7)
C44 0.0484(10) 0.0380(8) 0.0483(10) -0.0087(7) -0.0002(8) -0.0027(7)
O1 0.1493(19) 0.0592(10) 0.1010(15) 0.0170(10) 0.0130(13) -0.0048(11)
C55 0.0468(9) 0.0378(8) 0.0494(10) -0.0077(7) -0.0020(8) -0.0018(6)
C54 0.0540(10) 0.0376(8) 0.0516(11) -0.0094(7) -0.0015(8) 0.0043(7)
C41 0.0569(11) 0.0353(8) 0.0483(10) -0.0078(7) 0.0035(8) -0.0035(7)
C40 0.0486(9) 0.0337(7) 0.0507(10) -0.0069(7) 0.0038(8) -0.0025(6)
C45 0.0519(10) 0.0373(8) 0.0543(11) -0.0117(7) 0.0010(8) -0.0064(7)
C32 0.0599(11) 0.0395(8) 0.0551(11) -0.0028(8) -0.0066(9) -0.0047(7)
C50 0.0579(11) 0.0412(9) 0.0597(12) -0.0119(8) 0.0059(9) -0.0120(7)
C23 0.0509(10) 0.0388(8) 0.0655(13) -0.0015(8) -0.0051(9) -0.0070(7)
C57 0.0525(10) 0.0371(8) 0.0629(12) -0.0105(8) 0.0097(9) 0.0020(7)
C6 0.0641(12) 0.0514(10) 0.0532(11) -0.0021(8) 0.0114(9) 0.0092(8)
C13 0.0565(11) 0.0446(9) 0.0580(12) 0.0026(8) 0.0120(9) 0.0089(7)
C26 0.0472(10) 0.0471(9) 0.0736(14) 0.0034(9) -0.0073(9) -0.0124(8)
C37 0.0645(12) 0.0469(9) 0.0611(12) -0.0041(9) 0.0007(10) -0.0099(8)
C7 0.0480(11) 0.0635(12) 0.0723(14) 0.0150(10) 0.0100(10) 0.0122(9)
C17 0.0654(12) 0.0502(10) 0.0491(11) 0.0090(8) 0.0040(9) 0.0153(8)
C62 0.0639(12) 0.0404(9) 0.0659(13) -0.0129(8) 0.0069(10) -0.0048(8)
C15 0.0709(13) 0.0546(10) 0.0452(11) 0.0033(8) 0.0042(9) 0.0174(9)
C53 0.0494(11) 0.0505(10) 0.0760(14) -0.0193(9) 0.0008(9) 0.0077(8)
C22 0.0755(13) 0.0519(10) 0.0522(12) 0.0037(9) -0.0153(10) -0.0158(9)
C42 0.0536(11) 0.0506(10) 0.0726(14) -0.0188(9) 0.0040(10) -0.0122(8)
C14 0.0706(13) 0.0544(10) 0.0572(12) 0.0082(9) 0.0043(10) 0.0210(9)
C21 0.0720(13) 0.0476(10) 0.0544(12) 0.0086(8) -0.0108(10) -0.0171(9)
C52 0.0444(10) 0.0520(10) 0.0819(15) -0.0225(10) -0.0007(9) 0.0004(8)
C43 0.0448(10) 0.0536(10) 0.0791(15) -0.0212(10) 0.0028(9) -0.0042(8)
C36 0.0949(17) 0.0454(10) 0.0555(12) -0.0020(9) 0.0051(11) -0.0093(10)
C25 0.0963(16) 0.0456(10) 0.0468(11) 0.0001(8) 0.0013(10) -0.0171(9)
C46 0.0914(15) 0.0439(10) 0.0591(13) -0.0048(9) 0.0049(11) -0.0024(9)
C49 0.0731(14) 0.0559(11) 0.0737(15) -0.0275(10) 0.0158(11) -0.0115(9)
C33 0.0621(13) 0.0580(11) 0.0773(15) 0.0020(10) -0.0018(11) -0.0070(9)
C18 0.0719(13) 0.0667(12) 0.0474(11) 0.0086(9) 0.0139(10) 0.0191(10)
C35 0.0971(18) 0.0516(11) 0.0569(13) 0.0001(9) 0.0027(12) 0.0131(11)
C1 0.0671(14) 0.0748(14) 0.0583(13) -0.0105(10) 0.0028(10) 0.0063(10)
C24 0.0996(17) 0.0470(10) 0.0583(13) 0.0064(9) -0.0003(11) -0.0260(10)
O3 0.1055(16) 0.1052(16) 0.219(3) 0.0787(18) -0.0175(17) -0.0248(13)
C5 0.0656(13) 0.0618(12) 0.0784(16) 0.0000(11) 0.0111(11) 0.0134(9)
C48 0.0750(14) 0.0411(10) 0.0941(18) -0.0222(11) 0.0004(12) 0.0015(9)
C58 0.0847(15) 0.0472(10) 0.0749(15) -0.0030(10) 0.0057(12) 0.0142(10)
C47 0.0960(17) 0.0380(9) 0.0817(16) 0.0005(10) -0.0060(13) -0.0012(10)
C8 0.0653(14) 0.0825(15) 0.0690(15) 0.0090(12) 0.0171(11) 0.0202(11)
C34 0.0673(14) 0.0785(15) 0.0752(16) -0.0016(12) -0.0033(12) 0.0148(11)
C12 0.0672(14) 0.0725(14) 0.0888(18) 0.0167(12) -0.0021(13) 0.0041(11)
O4 0.0927(17) 0.186(3) 0.156(2) 0.048(2) -0.0047(15) 0.0296(16)
C27 0.0582(13) 0.0667(13) 0.112(2) -0.0033(13) -0.0148(13) -0.0003(10)
C31 0.0865(17) 0.0812(16) 0.0736(17) -0.0048(13) -0.0165(13) 0.0042(12)
C2 0.0979(19) 0.0747(15) 0.0722(16) -0.0237(12) 0.0058(14) -0.0200(14)
C4 0.100(2) 0.0629(14) 0.0832(17) -0.0044(12) 0.0082(14) 0.0278(13)
C59 0.1020(19) 0.0417(11) 0.104(2) 0.0045(12) 0.0247(16) 0.0151(11)
O2 0.170(2) 0.139(2) 0.181(3) 0.0275(19) 0.101(2) -0.0319(18)
C3 0.120(2) 0.0535(12) 0.0791(17) -0.0154(11) 0.0102(15) 0.0001(14)
C60 0.128(2) 0.0392(11) 0.102(2) -0.0208(12) 0.0255(18) -0.0045(12)
C61 0.1106(19) 0.0506(12) 0.0804(17) -0.0249(11) 0.0053(14) -0.0126(11)
C11 0.0659(16) 0.0945(19) 0.139(3) 0.046(2) -0.0127(18) -0.0094(14)
C9 0.0848(19) 0.116(2) 0.0870(19) 0.0300(17) 0.0308(15) 0.0271(17)
C28 0.0587(15) 0.0928(19) 0.145(3) 0.030(2) -0.0305(17) -0.0095(13)
C29 0.082(2) 0.124(3) 0.106(3) 0.035(2) -0.0393(17) -0.0297(18)
C10 0.0680(17) 0.140(3) 0.122(3) 0.052(2) 0.0314(17) 0.0180(18)
C30 0.122(3) 0.124(3) 0.077(2) -0.0059(18) -0.0319(18) -0.008(2)

loop_
_atom_type_symbol
_atom_type_description
_atom_type_scat_dispersion_real
_atom_type_scat_dispersion_imag
_atom_type_scat_source
C C 0.0033 0.0016 'International Tables Vol C Tables 4.2.6.8 and 6.1.1.4'
H H 0.0000 0.0000 'International Tables Vol C Tables 4.2.6.8 and 6.1.1.4'
N N 0.0061 0.0033 'International Tables Vol C Tables 4.2.6.8 and 6.1.1.4'
O O 0.0106 0.0060 'International Tables Vol C Tables 4.2.6.8 and 6.1.1.4'

loop_
_geom_angle_atom_site_label_1
_geom_angle_atom_site_label_2
_geom_angle_atom_site_label_3
_geom_angle
_geom_angle_site_symmetry_1
_geom_angle_site_symmetry_3
_geom_angle_publ_flag
C23 N2 C32 118.79(15) . . ?
C26 N2 C32 119.53(15) . . ?
C26 N2 C23 120.24(15) . . ?
C6 N1 C13 119.68(15) . . ?
C7 N1 C6 119.79(16) . . ?
C7 N1 C13 119.42(16) . . ?
C19 C38 C39 126.92(14) . . ?
C19 C38 C56 127.93(13) . . ?
C56 C38 C39 105.15(13) . . ?
O3 N4 C62 120.1(2) . . ?
O3 N4 O4 121.6(3) . . ?
O4 N4 C62 118.2(2) . . ?
C44 C39 C38 108.60(13) . . ?
C40 C39 C38 132.04(15) . . ?
C40 C39 C44 119.34(14) . . ?
C38 C19 C16 123.62(14) . . ?
C38 C19 C20 121.88(14) . . ?
C16 C19 C20 114.48(14) . . ?
C17 C16 C19 120.03(15) . . ?
C17 C16 C15 118.08(16) . . ?
C15 C16 C19 121.86(16) . . ?
C51 C56 C38 108.73(13) . . ?
C55 C56 C38 132.31(15) . . ?
C55 C56 C51 118.94(15) . . ?
O1 N3 C50 119.4(2) . . ?
O1 N3 O2 124.0(3) . . ?
O2 N3 C50 116.6(3) . . ?
C21 C20 C19 121.08(15) . . ?
C21 C20 C25 118.02(16) . . ?
C25 C20 C19 120.90(16) . . ?
C56 C51 C44 108.79(14) . . ?
C52 C51 C56 121.16(15) . . ?
C52 C51 C44 130.04(16) . . ?
C39 C44 C51 108.71(14) . . ?
C43 C44 C39 120.95(15) . . ?
C43 C44 C51 130.33(16) . . ?
C56 C55 H55 120.1 . . ?
C54 C55 C56 119.75(15) . . ?
C54 C55 H55 120.1 . . ?
C55 C54 C57 121.13(16) . . ?
C55 C54 C53 120.21(15) . . ?
C53 C54 C57 118.64(15) . . ?
C40 C41 C45 119.45(15) . . ?
C40 C41 C42 120.38(15) . . ?
C42 C41 C45 120.08(15) . . ?
C39 C40 H40 120.2 . . ?
C41 C40 C39 119.51(16) . . ?
C41 C40 H40 120.2 . . ?
C50 C45 C41 124.06(16) . . ?
C50 C45 C46 116.23(16) . . ?
C46 C45 C41 119.66(17) . . ?
C37 C32 N2 119.40(18) . . ?
C33 C32 N2 121.44(17) . . ?
C33 C32 C37 119.16(18) . . ?
C45 C50 N3 120.39(16) . . ?
C49 C50 N3 116.86(19) . . ?
C49 C50 C45 122.74(18) . . ?
C22 C23 N2 121.11(19) . . ?
C24 C23 N2 120.43(17) . . ?
C24 C23 C22 118.46(16) . . ?
C62 C57 C54 123.80(17) . . ?
C58 C57 C54 120.41(19) . . ?
C58 C57 C62 115.79(17) . . ?
C1 C6 N1 121.23(18) . . ?
C1 C6 C5 119.16(19) . . ?
C5 C6 N1 119.61(19) . . ?
C14 C13 N1 120.66(17) . . ?
C18 C13 N1 120.23(18) . . ?
C18 C13 C14 119.10(17) . . ?
C27 C26 N2 119.9(2) . . ?
C31 C26 N2 121.74(19) . . ?
C31 C26 C27 118.4(2) . . ?
C32 C37 H37 119.9 . . ?
C36 C37 C32 120.1(2) . . ?
C36 C37 H37 119.9 . . ?
C8 C7 N1 120.9(2) . . ?
C12 C7 N1 120.5(2) . . ?
C12 C7 C8 118.6(2) . . ?
C16 C17 H17 119.5 . . ?
C16 C17 C18 120.91(17) . . ?
C18 C17 H17 119.5 . . ?
C57 C62 N4 120.04(15) . . ?
C61 C62 N4 116.5(2) . . ?
C61 C62 C57 123.5(2) . . ?
C16 C15 H15 119.6 . . ?
C14 C15 C16 120.82(18) . . ?
C14 C15 H15 119.6 . . ?
C54 C53 H53 119.9 . . ?
C52 C53 C54 120.24(17) . . ?
C52 C53 H53 119.9 . . ?
C23 C22 H22 119.8 . . ?
C23 C22 C21 120.47(19) . . ?
C21 C22 H22 119.8 . . ?
C41 C42 H42 119.7 . . ?
C43 C42 C41 120.52(16) . . ?
C43 C42 H42 119.7 . . ?
C13 C14 C15 120.35(18) . . ?
C13 C14 H14 119.8 . . ?
C15 C14 H14 119.8 . . ?
C20 C21 C22 121.26(17) . . ?
C20 C21 H21 119.4 . . ?
C22 C21 H21 119.4 . . ?
C51 C52 C53 119.69(17) . . ?
C51 C52 H52 120.2 . . ?
C53 C52 H52 120.2 . . ?
C44 C43 H43 120.4 . . ?
C42 C43 C44 119.29(17) . . ?
C42 C43 H43 120.4 . . ?
C37 C36 H36 119.6 . . ?
C35 C36 C37 120.7(2) . . ?
C35 C36 H36 119.6 . . ?
C20 C25 H25 119.6 . . ?
C20 C25 C24 120.86(19) . . ?
C24 C25 H25 119.6 . . ?
C45 C46 H46 119.4 . . ?
C47 C46 C45 121.3(2) . . ?
C47 C46 H46 119.4 . . ?
C50 C49 H49 120.4 . . ?
C48 C49 C50 119.2(2) . . ?
C48 C49 H49 120.4 . . ?
C32 C33 H33 119.9 . . ?
C32 C33 C34 120.1(2) . . ?
C34 C33 H33 119.9 . . ?
C13 C18 C17 120.68(18) . . ?
C13 C18 H18 119.7 . . ?
C17 C18 H18 119.7 . . ?
C36 C35 H35 120.3 . . ?
C36 C35 C34 119.5(2) . . ?
C34 C35 H35 120.3 . . ?
C6 C1 H1 120.2 . . ?
C6 C1 C2 119.5(2) . . ?
C2 C1 H1 120.2 . . ?
C23 C24 C25 120.91(18) . . ?
C23 C24 H24 119.5 . . ?
C25 C24 H24 119.5 . . ?
C6 C5 H5 120.0 . . ?
C4 C5 C6 119.9(2) . . ?
C4 C5 H5 120.0 . . ?
C49 C48 H48 120.0 . . ?
C47 C48 C49 119.93(18) . . ?
C47 C48 H48 120.0 . . ?
C57 C58 H58 119.3 . . ?
C57 C58 C59 121.3(2) . . ?
C59 C58 H58 119.3 . . ?
C46 C47 H47 119.7 . . ?
C48 C47 C46 120.6(2) . . ?
C48 C47 H47 119.7 . . ?
C7 C8 H8 119.6 . . ?
C9 C8 C7 120.8(3) . . ?
C9 C8 H8 119.6 . . ?
C33 C34 H34 119.8 . . ?
C35 C34 C33 120.4(2) . . ?
C35 C34 H34 119.8 . . ?
C7 C12 H12 120.0 . . ?
C7 C12 C11 120.1(3) . . ?
C11 C12 H12 120.0 . . ?
C26 C27 H27 119.6 . . ?
C28 C27 C26 120.7(3) . . ?
C28 C27 H27 119.6 . . ?
C26 C31 H31 119.7 . . ?
C26 C31 C30 120.6(3) . . ?
C30 C31 H31 119.7 . . ?
C1 C2 H2 119.8 . . ?
C3 C2 C1 120.4(2) . . ?
C3 C2 H2 119.8 . . ?
C5 C4 H4 119.6 . . ?
C3 C4 C5 120.8(2) . . ?
C3 C4 H4 119.6 . . ?
C58 C59 H59 119.7 . . ?
C60 C59 C58 120.5(2) . . ?
C60 C59 H59 119.7 . . ?
C2 C3 C4 120.1(2) . . ?
C2 C3 H3 119.9 . . ?
C4 C3 H3 119.9 . . ?
C59 C60 H60 120.1 . . ?
C61 C60 C59 119.8(2) . . ?
C61 C60 H60 120.1 . . ?
C62 C61 H61 120.5 . . ?
C60 C61 C62 119.1(2) . . ?
C60 C61 H61 120.5 . . ?
C12 C11 H11 120.2 . . ?
C10 C11 C12 119.6(3) . . ?
C10 C11 H11 120.2 . . ?
C8 C9 H9 119.6 . . ?
C10 C9 C8 120.7(3) . . ?
C10 C9 H9 119.6 . . ?
C27 C28 H28 120.0 . . ?
C29 C28 C27 119.9(3) . . ?
C29 C28 H28 120.0 . . ?
C28 C29 H29 120.1 . . ?
C28 C29 C30 119.7(3) . . ?
C30 C29 H29 120.1 . . ?
C11 C10 H10 119.9 . . ?
C9 C10 C11 120.1(3) . . ?
C9 C10 H10 119.9 . . ?
C31 C30 H30 119.7 . . ?
C29 C30 C31 120.7(3) . . ?
C29 C30 H30 119.7 . . ?

loop_
_geom_bond_atom_site_label_1
_geom_bond_atom_site_label_2
_geom_bond_distance
_geom_bond_site_symmetry_2
_geom_bond_publ_flag
N2 C32 1.429(2) . ?
N2 C23 1.416(2) . ?
N2 C26 1.410(3) . ?
N1 C6 1.422(2) . ?
N1 C13 1.429(2) . ?
N1 C7 1.409(3) . ?
C38 C39 1.490(2) . ?
C38 C19 1.351(2) . ?
C38 C56 1.486(2) . ?
N4 C62 1.465(3) . ?
N4 O3 1.152(3) . ?
N4 O4 1.200(3) . ?
C39 C44 1.401(2) . ?
C39 C40 1.391(2) . ?
C19 C16 1.489(2) . ?
C19 C20 1.494(2) . ?
C16 C17 1.378(3) . ?
C16 C15 1.391(2) . ?
C56 C51 1.400(2) . ?
C56 C55 1.396(2) . ?
N3 O1 1.207(3) . ?
N3 C50 1.455(3) . ?
N3 O2 1.223(3) . ?
C20 C21 1.370(3) . ?
C20 C25 1.380(2) . ?
C51 C44 1.463(2) . ?
C51 C52 1.377(2) . ?
C44 C43 1.382(2) . ?
C55 H55 0.9300 . ?
C55 C54 1.392(2) . ?
C54 C57 1.494(2) . ?
C54 C53 1.392(3) . ?
C41 C40 1.388(2) . ?
C41 C45 1.499(2) . ?
C41 C42 1.391(3) . ?
C40 H40 0.9300 . ?
C45 C50 1.387(3) . ?
C45 C46 1.387(3) . ?
C32 C37 1.384(3) . ?
C32 C33 1.373(3) . ?
C50 C49 1.381(3) . ?
C23 C22 1.375(3) . ?
C23 C24 1.374(3) . ?
C57 C62 1.385(3) . ?
C57 C58 1.381(3) . ?
C6 C1 1.376(3) . ?
C6 C5 1.386(3) . ?
C13 C14 1.376(3) . ?
C13 C18 1.375(3) . ?
C26 C27 1.388(3) . ?
C26 C31 1.366(3) . ?
C37 H37 0.9300 . ?
C37 C36 1.378(3) . ?
C7 C8 1.391(3) . ?
C7 C12 1.377(3) . ?
C17 H17 0.9300 . ?
C17 C18 1.382(3) . ?
C62 C61 1.384(3) . ?
C15 H15 0.9300 . ?
C15 C14 1.383(3) . ?
C53 H53 0.9300 . ?
C53 C52 1.380(2) . ?
C22 H22 0.9300 . ?
C22 C21 1.386(3) . ?
C42 H42 0.9300 . ?
C42 C43 1.379(3) . ?
C14 H14 0.9300 . ?
C21 H21 0.9300 . ?
C52 H52 0.9300 . ?
C43 H43 0.9300 . ?
C36 H36 0.9300 . ?
C36 C35 1.367(3) . ?
C25 H25 0.9300 . ?
C25 C24 1.380(3) . ?
C46 H46 0.9300 . ?
C46 C47 1.381(3) . ?
C49 H49 0.9300 . ?
C49 C48 1.364(3) . ?
C33 H33 0.9300 . ?
C33 C34 1.388(3) . ?
C18 H18 0.9300 . ?
C35 H35 0.9300 . ?
C35 C34 1.370(3) . ?
C1 H1 0.9300 . ?
C1 C2 1.403(3) . ?
C24 H24 0.9300 . ?
C5 H5 0.9300 . ?
C5 C4 1.378(3) . ?
C48 H48 0.9300 . ?
C48 C47 1.364(3) . ?
C58 H58 0.9300 . ?
C58 C59 1.399(3) . ?
C47 H47 0.9300 . ?
C8 H8 0.9300 . ?
C8 C9 1.370(3) . ?
C34 H34 0.9300 . ?
C12 H12 0.9300 . ?
C12 C11 1.395(4) . ?
C27 H27 0.9300 . ?
C27 C28 1.380(4) . ?
C31 H31 0.9300 . ?
C31 C30 1.378(4) . ?
C2 H2 0.9300 . ?
C2 C3 1.352(4) . ?
C4 H4 0.9300 . ?
C4 C3 1.360(4) . ?
C59 H59 0.9300 . ?
C59 C60 1.365(4) . ?
C3 H3 0.9300 . ?
C60 H60 0.9300 . ?
C60 C61 1.361(4) . ?
C61 H61 0.9300 . ?
C11 H11 0.9300 . ?
C11 C10 1.388(5) . ?
C9 H9 0.9300 . ?
C9 C10 1.345(5) . ?
C28 H28 0.9300 . ?
C28 C29 1.362(5) . ?
C29 H29 0.9300 . ?
C29 C30 1.365(5) . ?
C10 H10 0.9300 . ?
C30 H30 0.9300 . ?

loop_
_geom_torsion_atom_site_label_1
_geom_torsion_atom_site_label_2
_geom_torsion_atom_site_label_3
_geom_torsion_atom_site_label_4
_geom_torsion
_geom_torsion_site_symmetry_1
_geom_torsion_site_symmetry_2
_geom_torsion_site_symmetry_3
_geom_torsion_site_symmetry_4
_geom_torsion_publ_flag
N2 C32 C37 C36 -179.65(19) . . . . ?
N2 C32 C33 C34 -179.9(2) . . . . ?
N2 C23 C22 C21 179.40(19) . . . . ?
N2 C23 C24 C25 -178.7(2) . . . . ?
N2 C26 C27 C28 -177.0(2) . . . . ?
N2 C26 C31 C30 177.3(2) . . . . ?
N1 C6 C1 C2 179.9(2) . . . . ?
N1 C6 C5 C4 -178.3(2) . . . . ?
N1 C13 C14 C15 176.42(19) . . . . ?
N1 C13 C18 C17 -176.54(19) . . . . ?
N1 C7 C8 C9 -179.2(2) . . . . ?
N1 C7 C12 C11 179.6(2) . . . . ?
C38 C39 C44 C51 0.8(2) . . . . ?
C38 C39 C44 C43 -178.49(18) . . . . ?
C38 C39 C40 C41 178.87(17) . . . . ?
C38 C19 C16 C17 83.3(2) . . . . ?
C38 C19 C16 C15 -98.8(2) . . . . ?
C38 C19 C20 C21 85.7(2) . . . . ?
C38 C19 C20 C25 -94.1(2) . . . . ?
C38 C56 C51 C44 0.9(2) . . . . ?
C38 C56 C51 C52 -177.98(18) . . . . ?
C38 C56 C55 C54 178.12(18) . . . . ?
N4 C62 C61 C60 -177.5(2) . . . . ?
C39 C38 C19 C16 2.7(3) . . . . ?
C39 C38 C19 C20 -178.83(16) . . . . ?
C39 C38 C56 C51 -0.38(18) . . . . ?
C39 C38 C56 C55 -179.04(18) . . . . ?
C39 C44 C43 C42 -0.2(3) . . . . ?
C19 C38 C39 C44 179.97(16) . . . . ?
C19 C38 C39 C40 1.3(3) . . . . ?
C19 C38 C56 C51 179.38(17) . . . . ?
C19 C38 C56 C55 0.7(3) . . . . ?
C19 C16 C17 C18 176.93(18) . . . . ?
C19 C16 C15 C14 -177.02(18) . . . . ?
C19 C20 C21 C22 -177.94(18) . . . . ?
C19 C20 C25 C24 178.7(2) . . . . ?
C16 C19 C20 C21 -95.7(2) . . . . ?
C16 C19 C20 C25 84.6(2) . . . . ?
C16 C17 C18 C13 -0.6(3) . . . . ?
C16 C15 C14 C13 0.9(3) . . . . ?
C56 C38 C39 C44 -0.27(18) . . . . ?
C56 C38 C39 C40 -178.94(18) . . . . ?
C56 C38 C19 C16 -177.04(16) . . . . ?
C56 C38 C19 C20 1.5(3) . . . . ?
C56 C51 C44 C39 -1.0(2) . . . . ?
C56 C51 C44 C43 178.1(2) . . . . ?
C56 C51 C52 C53 -0.5(3) . . . . ?
C56 C55 C54 C57 -178.42(17) . . . . ?
C56 C55 C54 C53 -0.4(3) . . . . ?
N3 C50 C49 C48 -177.0(2) . . . . ?
C20 C19 C16 C17 -95.3(2) . . . . ?
C20 C19 C16 C15 82.6(2) . . . . ?
C20 C25 C24 C23 0.0(4) . . . . ?
C51 C56 C55 C54 -0.4(3) . . . . ?
C51 C44 C43 C42 -179.3(2) . . . . ?
C44 C39 C40 C41 0.3(3) . . . . ?
C44 C51 C52 C53 -179.1(2) . . . . ?
O1 N3 C50 C45 -46.9(3) . . . . ?
O1 N3 C50 C49 131.8(2) . . . . ?
C55 C56 C51 C44 179.73(16) . . . . ?
C55 C56 C51 C52 0.9(3) . . . . ?
C55 C54 C57 C62 -65.1(3) . . . . ?
C55 C54 C57 C58 114.9(2) . . . . ?
C55 C54 C53 C52 0.8(3) . . . . ?
C54 C57 C62 N4 -2.0(3) . . . . ?
C54 C57 C62 C61 179.5(2) . . . . ?
C54 C57 C58 C59 -179.7(2) . . . . ?
C54 C53 C52 C51 -0.4(3) . . . . ?
C41 C45 C50 N3 -4.3(3) . . . . ?
C41 C45 C50 C49 177.08(18) . . . . ?
C41 C45 C46 C47 -178.6(2) . . . . ?
C41 C42 C43 C44 -0.6(3) . . . . ?
C40 C39 C44 C51 179.66(16) . . . . ?
C40 C39 C44 C43 0.4(3) . . . . ?
C40 C41 C45 C50 -70.0(3) . . . . ?
C40 C41 C45 C46 107.3(2) . . . . ?
C40 C41 C42 C43 1.3(3) . . . . ?
C45 C41 C40 C39 -177.73(17) . . . . ?
C45 C41 C42 C43 177.9(2) . . . . ?
C45 C50 C49 C48 1.7(3) . . . . ?
C45 C46 C47 C48 1.1(4) . . . . ?
C32 N2 C23 C22 -133.7(2) . . . . ?
C32 N2 C23 C24 45.4(3) . . . . ?
C32 N2 C26 C27 -150.7(2) . . . . ?
C32 N2 C26 C31 30.1(3) . . . . ?
C32 C37 C36 C35 -0.5(3) . . . . ?
C32 C33 C34 C35 -0.5(4) . . . . ?
C50 C45 C46 C47 -1.1(3) . . . . ?
C50 C49 C48 C47 -1.7(4) . . . . ?
C23 N2 C32 C37 -138.8(2) . . . . ?
C23 N2 C32 C33 41.5(3) . . . . ?
C23 N2 C26 C27 43.2(3) . . . . ?
C23 N2 C26 C31 -136.0(2) . . . . ?
C23 C22 C21 C20 -1.4(3) . . . . ?
C57 C54 C53 C52 178.9(2) . . . . ?
C57 C62 C61 C60 1.1(4) . . . . ?
C57 C58 C59 C60 -0.6(4) . . . . ?
C6 N1 C13 C14 57.4(3) . . . . ?
C6 N1 C13 C18 -123.6(2) . . . . ?
C6 N1 C7 C8 27.5(3) . . . . ?
C6 N1 C7 C12 -151.7(2) . . . . ?
C6 C1 C2 C3 -1.4(4) . . . . ?
C6 C5 C4 C3 -1.9(4) . . . . ?
C13 N1 C6 C1 40.3(3) . . . . ?
C13 N1 C6 C5 -139.6(2) . . . . ?
C13 N1 C7 C8 -140.4(2) . . . . ?
C13 N1 C7 C12 40.3(3) . . . . ?
C26 N2 C32 C37 54.8(3) . . . . ?
C26 N2 C32 C33 -124.9(2) . . . . ?
C26 N2 C23 C22 32.6(3) . . . . ?
C26 N2 C23 C24 -148.3(2) . . . . ?
C26 C27 C28 C29 -1.0(4) . . . . ?
C26 C31 C30 C29 0.5(5) . . . . ?
C37 C32 C33 C34 0.4(3) . . . . ?
C37 C36 C35 C34 0.3(3) . . . . ?
C7 N1 C6 C1 -127.6(2) . . . . ?
C7 N1 C6 C5 52.5(3) . . . . ?
C7 N1 C13 C14 -134.6(2) . . . . ?
C7 N1 C13 C18 44.4(3) . . . . ?
C7 C8 C9 C10 0.0(4) . . . . ?
C7 C12 C11 C10 -0.8(4) . . . . ?
C17 C16 C15 C14 1.0(3) . . . . ?
C62 C57 C58 C59 0.3(3) . . . . ?
C15 C16 C17 C18 -1.1(3) . . . . ?
C53 C54 C57 C62 116.8(2) . . . . ?
C53 C54 C57 C58 -63.1(3) . . . . ?
C22 C23 C24 C25 0.5(3) . . . . ?
C42 C41 C40 C39 -1.2(3) . . . . ?
C42 C41 C45 C50 113.5(2) . . . . ?
C42 C41 C45 C46 -69.3(3) . . . . ?
C14 C13 C18 C17 2.5(3) . . . . ?
C21 C20 C25 C24 -1.1(3) . . . . ?
C52 C51 C44 C39 177.7(2) . . . . ?
C52 C51 C44 C43 -3.1(4) . . . . ?
C36 C35 C34 C33 0.2(4) . . . . ?
C25 C20 C21 C22 1.8(3) . . . . ?
C46 C45 C50 N3 178.36(19) . . . . ?
C46 C45 C50 C49 -0.3(3) . . . . ?
C49 C48 C47 C46 0.3(4) . . . . ?
C33 C32 C37 C36 0.1(3) . . . . ?
C18 C13 C14 C15 -2.6(3) . . . . ?
C1 C6 C5 C4 1.8(3) . . . . ?
C1 C2 C3 C4 1.3(4) . . . . ?
C24 C23 C22 C21 0.2(3) . . . . ?
O3 N4 C62 C57 -65.9(3) . . . . ?
O3 N4 C62 C61 112.8(3) . . . . ?
C5 C6 C1 C2 -0.2(3) . . . . ?
C5 C4 C3 C2 0.4(4) . . . . ?
C58 C57 C62 N4 177.99(19) . . . . ?
C58 C57 C62 C61 -0.6(3) . . . . ?
C58 C59 C60 C61 1.1(4) . . . . ?
C8 C7 C12 C11 0.3(3) . . . . ?
C8 C9 C10 C11 -0.5(5) . . . . ?
C12 C7 C8 C9 0.1(3) . . . . ?
C12 C11 C10 C9 0.9(4) . . . . ?
O4 N4 C62 C57 110.6(3) . . . . ?
O4 N4 C62 C61 -70.7(3) . . . . ?
C27 C26 C31 C30 -1.9(4) . . . . ?
C27 C28 C29 C30 -0.5(5) . . . . ?
C31 C26 C27 C28 2.2(4) . . . . ?
C59 C60 C61 C62 -1.3(4) . . . . ?
O2 N3 C50 C45 135.6(3) . . . . ?
O2 N3 C50 C49 -45.7(3) . . . . ?
C28 C29 C30 C31 0.8(5) . . . . ?

loop_
_smtbx_masks_void_nr
_smtbx_masks_void_average_x
_smtbx_masks_void_average_y
_smtbx_masks_void_average_z
_smtbx_masks_void_volume
_smtbx_masks_void_count_electrons
_smtbx_masks_void_content
1 0.000 0.000 0.000 159.8 9.8 ?
2 0.000 0.500 0.500 159.8 9.8 ?
